data_4323502
loop_
_publ_author_name
'F. Albert Cotton'
'Evgeny V. Dikarev'
'Wai-Yeung Wong'

_publ_section_title
;
 W2Cl4(NR2)2(PR'3)2 Molecules. 7. Preparation, Characterization, and
 Structures of W2Cl4(NHR)2(NH2R)2 and W2Cl4(NHR)2(PMe3)2 (R =sec-Butyl and
 Cyclohexyl) and 31P{1H} NMR Studies of Trans-to-Cis Isomerizations of
 W2Cl4(NHR)2(PMe3)2
;
_journal_name_full 'Inorganic Chemistry'
_journal_page_first 3268
_journal_page_last 3276
_journal_paper_doi 10.1021/ic961485o
_journal_volume 36
_journal_year 1997
_chemical_compound_source synthesized
_chemical_formula_analytical 'not measured'
_chemical_formula_moiety 'C24 H50 Cl4 N4 W2'
_chemical_formula_structural W2Cl4(NHCy)2(NH2Cy)2
_chemical_formula_sum 'C24 H50 Cl4 N4 W2'
_chemical_formula_weight 904.18
_chemical_melting_point ?
_chemical_name_common
; 
 trans,trans-Tetrachloro-bis(cyclohexylamido)-bis(cyclohexylamine)
 ditungsten(III)
;
_chemical_name_systematic
; 
 1,1,2,2-Tetrachloro-1,2-bis(cyclohexylamido)-(trans,trans)-1,2-
 bis(cyclohexylamine) ditungsten(III) 
;
_space_group_IT_number 114
_symmetry_cell_setting tetragonal
_symmetry_space_group_name_Hall 'P -4 2n'
_symmetry_space_group_name_H-M 'P -4 21 c'
_atom_sites_solution_hydrogens geom
_atom_sites_solution_primary direct
_atom_sites_solution_secondary difmap
_audit_creation_method SHELXL
_cell_angle_alpha 90.00
_cell_angle_beta 90.00
_cell_angle_gamma 90.00
_cell_formula_units_Z 2
_cell_length_a 12.782(2)
_cell_length_b 12.782(2)
_cell_length_c 9.943(2)
_cell_measurement_reflns_used 25
_cell_measurement_temperature 293(2)
_cell_measurement_theta_max 26.5
_cell_measurement_theta_min 14
_cell_volume 1624.5(5)
_computing_cell_refinement 'TEXSAN-TEXRAY (1985)'
_computing_data_collection 'TEXSAN-TEXRAY (1985)'
_computing_data_reduction 'TEXSAN-TEXRAY (1985)'
_computing_molecular_graphics 'SHELXTL V.5 (Siemens, 1994)'
_computing_publication_material CIFTAB
_computing_structure_refinement 'SHELXL-93 (Sheldrick, 1993)'
_computing_structure_solution 'SHELXTL V.5 (Siemens, 1994)'
_diffrn_ambient_temperature 293(2)
_diffrn_measurement_device 'Rigaku AFC5'
_diffrn_measurement_method \w--2\q
_diffrn_radiation_monochromator graphite
_diffrn_radiation_source 'fine-focus sealed tube'
_diffrn_radiation_type CuK\a
_diffrn_radiation_wavelength 1.54184
_diffrn_reflns_av_R_equivalents 0.0273
_diffrn_reflns_av_sigmaI/netI 0.0383
_diffrn_reflns_limit_h_max 14
_diffrn_reflns_limit_h_min -14
_diffrn_reflns_limit_k_max 14
_diffrn_reflns_limit_k_min -14
_diffrn_reflns_limit_l_max 11
_diffrn_reflns_limit_l_min -11
_diffrn_reflns_number 2742
_diffrn_reflns_theta_max 60.16
_diffrn_reflns_theta_min 4.89
_diffrn_standards_decay_% 11
_diffrn_standards_interval_count 250
_diffrn_standards_number 3
_exptl_absorpt_coefficient_mu 16.060
_exptl_absorpt_correction_T_max 1.0000
_exptl_absorpt_correction_T_min 0.7970
_exptl_absorpt_correction_type 'empirical via \y scans'
_exptl_crystal_colour orange
_exptl_crystal_density_diffrn 1.848
_exptl_crystal_density_meas ?
_exptl_crystal_density_method none
_exptl_crystal_description needle-shaped
_exptl_crystal_F_000 876
_exptl_crystal_size_max 0.55
_exptl_crystal_size_mid 0.08
_exptl_crystal_size_min 0.05
_refine_diff_density_max 0.357
_refine_diff_density_min -1.706
_refine_diff_density_rms 0.079
_refine_ls_abs_structure_details 'Flack H D (1983), Acta Cryst. A39, 876-881'
_refine_ls_abs_structure_Flack -0.07(8)
_refine_ls_extinction_coef 0.00038(4)
_refine_ls_extinction_expression Fc^*^=kFc[1+0.001xFc^2^\l^3^/sin(2\q)]^-1/4^
_refine_ls_extinction_method SHELXL
_refine_ls_goodness_of_fit_all 1.044
_refine_ls_goodness_of_fit_obs 1.128
_refine_ls_hydrogen_treatment noref
_refine_ls_matrix_type full
_refine_ls_number_parameters 75
_refine_ls_number_reflns 1218
_refine_ls_number_restraints 12
_refine_ls_restrained_S_all 1.045
_refine_ls_restrained_S_obs 1.122
_refine_ls_R_factor_all 0.0574
_refine_ls_R_factor_obs 0.0278
_refine_ls_shift/esd_max 0.000
_refine_ls_shift/esd_mean 0.000
_refine_ls_structure_factor_coef Fsqd
_refine_ls_weighting_details 'w=1/[\s^2^(Fo^2^)+(0.0236P)^2^+3.7742P] where P=(Fo^2^+2Fc^2^)/3'
_refine_ls_weighting_scheme calc
_refine_ls_wR_factor_all 0.0777
_refine_ls_wR_factor_obs 0.0657
_reflns_number_observed 779
_reflns_number_total 1219
_reflns_observed_criterion >2sigma(I)
_cod_data_source_file ic961485o_2.cif
_cod_data_source_block W2Cl4(NHCy)2(NH2Cy)2
_cod_depositor_comments
;
The following automatic conversions were performed:

'_chemical_melting_point' value 'not measured' was changed to '?' -
the value is undefined or not given.

Automatic conversion script
Id: cif_fix_values 1715 2011-07-08 13:25:40Z adriana 

The following automatic conversions were performed:

'_exptl_crystal_density_meas' value 'not measured' was changed to '?'
- the value is perceived as not measured.

Automatic conversion script
Id: cif_fix_values 3008 2015-01-20 13:52:24Z robertas 

The following automatic conversions were performed:

'_refine_ls_weighting_scheme' value 'calc
w=1/[\s^2^(Fo^2^)+(0.0236P)^2^+3.7742P] where P=(Fo^2^+2Fc^2^)/3' was
changed to 'calc'. New tag '_refine_ls_weighting_details' was
created. The value of the new tag was set to
'w=1/[\s^2^(Fo^2^)+(0.0236P)^2^+3.7742P] where P=(Fo^2^+2Fc^2^)/3'.

Automatic conversion script
Id: cif_fix_values 3143 2015-03-26 13:38:13Z robertas 
;
_cod_database_code 4323502

loop_
_symmetry_equiv_pos_as_xyz
'x, y, z'
'-x, -y, z'
'y, -x, -z'
'-y, x, -z'
'-x+1/2, y+1/2, -z+1/2'
'x+1/2, -y+1/2, -z+1/2'
'-y+1/2, -x+1/2, z+1/2'
'y+1/2, x+1/2, z+1/2'

loop_
_atom_site_aniso_label
_atom_site_aniso_U_11
_atom_site_aniso_U_22
_atom_site_aniso_U_33
_atom_site_aniso_U_23
_atom_site_aniso_U_13
_atom_site_aniso_U_12
W1 0.0579(5) 0.0564(5) 0.0424(3) 0.000 0.000 0.0006(8)
Cl1 0.075(5) 0.064(11) 0.066(5) 0.011(7) -0.013(4) -0.003(6)
Cl2 0.052(4) 0.062(8) 0.059(5) -0.005(7) -0.009(4) -0.014(6)

loop_
_atom_site_label
_atom_site_type_symbol
_atom_site_fract_x
_atom_site_fract_y
_atom_site_fract_z
_atom_site_U_iso_or_equiv
_atom_site_thermal_displace_type
_atom_site_occupancy
_atom_site_calc_flag
_atom_site_refinement_flags
_atom_site_disorder_group
W1 W 0.5000 0.5000 0.88492(4) 0.0522(2) Uani 1 d S .
Cl1 Cl 0.3189(13) 0.5062(10) 0.8353(19) 0.068(5) Uani 0.50 d P 1
Cl2 Cl 0.3221(11) 0.4634(12) 0.8323(17) 0.058(3) Uani 0.50 d P 2
N1 N 0.4927(26) 0.6691(16) 0.8499(19) 0.042(6) Uiso 0.50 d P 3
H1A H 0.4348(26) 0.6947(16) 0.8895(19) 0.051 Uiso 0.50 calc PR 3
H1B H 0.5484(26) 0.6996(16) 0.8890(19) 0.051 Uiso 0.50 calc PR 3
C1 C 0.4911(27) 0.6971(27) 0.7090(33) 0.060(3) Uiso 0.50 d PD 3
H1 H 0.5088(27) 0.6347(27) 0.6565(33) 0.071 Uiso 0.50 calc PR 3
C2 C 0.3857(21) 0.7355(33) 0.6632(32) 0.076(4) Uiso 0.50 d PD 3
H2A H 0.3642(21) 0.7947(33) 0.7176(32) 0.091 Uiso 0.50 calc PR 3
H2B H 0.3342(21) 0.6804(33) 0.6735(32) 0.091 Uiso 0.50 calc PR 3
C3 C 0.3930(18) 0.7691(21) 0.5115(27) 0.081(5) Uiso 0.50 d PD 3
H3A H 0.4145(18) 0.7100(21) 0.4570(27) 0.098 Uiso 0.50 calc PR 3
H3B H 0.3250(18) 0.7925(21) 0.4801(27) 0.098 Uiso 0.50 calc PR 3
C4 C 0.4708(17) 0.8557(21) 0.4986(31) 0.082(4) Uiso 0.50 d PD 3
H4A H 0.4738(17) 0.8791(21) 0.4059(31) 0.099 Uiso 0.50 calc PR 3
H4B H 0.4494(17) 0.9144(21) 0.5540(31) 0.099 Uiso 0.50 calc PR 3
C5 C 0.5760(18) 0.8186(23) 0.5418(28) 0.083(5) Uiso 0.50 d PD 3
H5A H 0.6255(18) 0.8759(23) 0.5356(28) 0.100 Uiso 0.50 calc PR 3
H5B H 0.5993(18) 0.7636(23) 0.4817(28) 0.100 Uiso 0.50 calc PR 3
C6 C 0.5741(19) 0.7774(24) 0.6854(25) 0.071(5) Uiso 0.50 d PD 3
H6A H 0.6417(19) 0.7470(24) 0.7062(25) 0.085 Uiso 0.50 calc PR 3
H6B H 0.5629(19) 0.8356(24) 0.7464(25) 0.085 Uiso 0.50 calc PR 3
N2 N 0.4815(26) 0.6459(20) 0.8513(27) 0.068(9) Uiso 0.50 d P 4
H2 H 0.4714(26) 0.6844(20) 0.9211(27) 0.082 Uiso 0.50 calc PR 4
C1X C 0.4823(25) 0.7046(29) 0.7132(36) 0.060(3) Uiso 0.50 d PD 4
H1X H 0.5037(25) 0.6536(29) 0.6448(36) 0.071 Uiso 0.50 calc PR 4
C2X C 0.3729(21) 0.7396(32) 0.6776(31) 0.076(4) Uiso 0.50 d PD 4
H2X1 H 0.3500(21) 0.7927(32) 0.7407(31) 0.091 Uiso 0.50 calc PR 4
H2X2 H 0.3253(21) 0.6807(32) 0.6841(31) 0.091 Uiso 0.50 calc PR 4
C3X C 0.3706(19) 0.7842(22) 0.5335(25) 0.081(5) Uiso 0.50 d PD 4
H3X1 H 0.3823(19) 0.7277(22) 0.4701(25) 0.098 Uiso 0.50 calc PR 4
H3X2 H 0.3017(19) 0.8129(22) 0.5159(25) 0.098 Uiso 0.50 calc PR 4
C4X C 0.4492(21) 0.8659(21) 0.5110(34) 0.082(4) Uiso 0.50 d PD 4
H4X1 H 0.4276(21) 0.9287(21) 0.5582(34) 0.099 Uiso 0.50 calc PR 4
H4X2 H 0.4513(21) 0.8822(21) 0.4158(34) 0.099 Uiso 0.50 calc PR 4
C5X C 0.5562(18) 0.8376(25) 0.5557(26) 0.083(5) Uiso 0.50 d PD 4
H5X1 H 0.6013(18) 0.8984(25) 0.5489(26) 0.100 Uiso 0.50 calc PR 4
H5X2 H 0.5840(18) 0.7837(25) 0.4971(26) 0.100 Uiso 0.50 calc PR 4
C6X C 0.5561(19) 0.7979(23) 0.7010(25) 0.071(5) Uiso 0.50 d PD 4
H6X1 H 0.6263(19) 0.7772(23) 0.7268(25) 0.085 Uiso 0.50 calc PR 4
H6X2 H 0.5334(19) 0.8533(23) 0.7610(25) 0.085 Uiso 0.50 calc PR 4

loop_
_atom_type_symbol
_atom_type_description
_atom_type_scat_dispersion_real
_atom_type_scat_dispersion_imag
_atom_type_scat_source
C C 0.0181 0.0091 'International Tables Vol C Tables 4.2.6.8 and 6.1.1.4'
H H 0.0000 0.0000 'International Tables Vol C Tables 4.2.6.8 and 6.1.1.4'
N N 0.0311 0.0180 'International Tables Vol C Tables 4.2.6.8 and 6.1.1.4'
Cl Cl 0.3639 0.7018 'International Tables Vol C Tables 4.2.6.8 and 6.1.1.4'
W W -5.4734 5.5774 'International Tables Vol C Tables 4.2.6.8 and 6.1.1.4'

loop_
_geom_angle_atom_site_label_1
_geom_angle_atom_site_label_2
_geom_angle_atom_site_label_3
_geom_angle
_geom_angle_site_symmetry_1
_geom_angle_site_symmetry_3
_geom_angle_publ_flag
N2 W1 N1 160.2(6) 2_665 . y
N2 W1 N1 4.8(17) . . n
N2 W1 W1 100.1(8) 2_665 3_567 y
N1 W1 W1 99.2(5) . 3_567 y
N2 W1 Cl1 96.7(10) 2_665 . y
N2 W1 Cl1 79.0(10) . . n
N1 W1 Cl1 92.4(10) 2_665 . n
N1 W1 Cl1 83.8(10) . . y
W1 W1 Cl1 102.0(5) 3_567 . y
N2 W1 Cl2 83.5(11) 2_665 . n
N2 W1 Cl2 92.0(11) 2_665 2_665 y
N1 W1 Cl2 79.1(9) . 2_665 y
N1 W1 Cl2 96.8(9) . . n
W1 W1 Cl2 102.7(4) 3_567 2_665 y
Cl1 W1 Cl2 13.3(6) . . n
Cl1 W1 Cl2 151.8(3) . 2_665 y
C1 N1 W1 113.5(19) . . n
N1 C1 C6 108.2(26) . . n
N1 C1 C2 112.8(27) . . n
C6 C1 C2 111.3(16) . . n
C1 C2 C3 109.1(16) . . n
C4 C3 C2 108.9(17) . . n
C5 C4 C3 109.9(16) . . n
C4 C5 C6 111.5(16) . . n
C1 C6 C5 113.4(15) . . n
C1X N2 W1 128.4(23) . . n
C2X C1X C6X 108.8(17) . . n
C2X C1X N2 110.0(26) . . n
C6X C1X N2 116.6(25) . . n
C1X C2X C3X 110.2(16) . . n
C4X C3X C2X 113.0(16) . . n
C3X C4X C5X 114.3(16) . . n
C4X C5X C6X 111.3(17) . . n
C1X C6X C5X 109.5(16) . . n

loop_
_geom_bond_atom_site_label_1
_geom_bond_atom_site_label_2
_geom_bond_distance
_geom_bond_site_symmetry_2
_geom_bond_publ_flag
W1 N2 1.91(3) 2_665 y
W1 N2 1.91(3) . n
W1 N1 2.19(2) 2_665 n
W1 N1 2.19(2) . y
W1 W1 2.2884(9) 3_567 y
W1 Cl1 2.37(2) . y
W1 Cl1 2.37(2) 2_665 n
W1 Cl2 2.380(14) . n
W1 Cl2 2.380(13) 2_665 y
N1 C1 1.45(3) . n
C1 C6 1.50(2) . n
C1 C2 1.50(2) . n
C2 C3 1.57(2) . n
C3 C4 1.49(2) . n
C4 C5 1.49(2) . n
C5 C6 1.52(2) . n
N2 C1X 1.56(4) . n
C1X C2X 1.51(2) . n
C1X C6X 1.53(2) . n
C2X C3X 1.54(2) . n
C3X C4X 1.47(2) . n
C4X C5X 1.48(2) . n
C5X C6X 1.53(2) . n

loop_
_geom_torsion_atom_site_label_1
_geom_torsion_atom_site_label_2
_geom_torsion_atom_site_label_3
_geom_torsion_atom_site_label_4
_geom_torsion
_geom_torsion_site_symmetry_1
_geom_torsion_site_symmetry_2
_geom_torsion_site_symmetry_3
_geom_torsion_site_symmetry_4
_geom_torsion_publ_flag
Cl1 W1 W1 N1 4.4(10) . . 3_567 4_657 n
N1 W1 W1 Cl2 9.2(9) . . 3_567 3_567 n
N2 W1 W1 Cl1 -9.2(10) 2_665 . 3_567 4_657 n
Cl2 W1 W1 N2 -4.4(11) 2_665 . 3_567 3_567 n
Cl1 W1 W1 N2 9.2(10) . . 3_567 4_657 y
N2 W1 W1 Cl2 4.4(11) 2_665 . 3_567 4_657 y
Cl2 W1 W1 N1 -9.2(9) 2_665 . 3_567 3_567 y
N1 W1 W1 Cl1 -4.4(10) . . 3_567 3_567 y
N1 W1 W1 Cl1 -4.4(10) 2_665 . 3_567 4_657 n
Cl2 W1 W1 N1 -9.2(9) . . 3_567 4_657 n
Cl1 W1 W1 N2 9.2(10) 2_665 . 3_567 3_567 n
N2 W1 W1 Cl2 4.4(11) . . 3_567 3_567 n
N1 W1 W1 Cl2 9.2(9) 2_665 . 3_567 4_657 n
Cl1 W1 W1 N1 4.4(10) 2_665 . 3_567 3_567 n
N2 W1 W1 Cl1 -9.2(10) . . 3_567 3_567 n
Cl2 W1 W1 N2 -4.4(11) . . 3_567 4_657 n
